data_7702825
loop_
_publ_author_name
'Brym, Markus'
'Jones, Cameron'
'Richards, Anne F.'

_publ_section_title
;
 Synthesis, characterisation and reactivity of a novel iridaphosphirene
 complex, [Ir{&#xE006;C(But)P(Cy)}(CO)(PPh3)2], Cy = cyclohexyl
;
_journal_issue 14
_journal_name_full 'Journal of the Chemical Society, Dalton Transactions'
_journal_page_first 2800
_journal_paper_doi 10.1039/b204127h
_journal_year 2002
_chemical_formula_sum 'C31 H35 Ir O2 P2'
_chemical_formula_weight 693.73
_space_group_IT_number 14
_space_group_name_Hall '-P 2yn'
_space_group_name_H-M_alt 'P 1 21/n 1'
_symmetry_cell_setting monoclinic
_symmetry_space_group_name_H-M 'P 1 21/n 1'
_atom_sites_solution_hydrogens geom
_atom_sites_solution_primary direct
_atom_sites_solution_secondary difmap
_audit_creation_method SHELXL-97
_cell_angle_alpha 90.00
_cell_angle_beta 94.83(3)
_cell_angle_gamma 90.00
_cell_formula_units_Z 4
_cell_length_a 11.381(2)
_cell_length_b 14.501(3)
_cell_length_c 16.922(3)
_cell_measurement_temperature 150(2)
_cell_volume 2782.8(9)
_computing_structure_refinement 'SHELXL-97 (Sheldrick, 1997)'
_computing_structure_solution 'SHELXS-97 (Sheldrick, 1990)'
_diffrn_ambient_temperature 293(2)
_diffrn_measured_fraction_theta_full 0.994
_diffrn_measured_fraction_theta_max 0.994
_diffrn_measurement_device_type 'Nonius Kappa CCD'
_diffrn_radiation_monochromator graphite
_diffrn_radiation_source 'fine-focus sealed tube'
_diffrn_radiation_type MoK\a
_diffrn_radiation_wavelength 0.71073
_diffrn_reflns_av_R_equivalents 0.0818
_diffrn_reflns_av_sigmaI/netI 0.0450
_diffrn_reflns_limit_h_max 14
_diffrn_reflns_limit_h_min -14
_diffrn_reflns_limit_k_max 18
_diffrn_reflns_limit_k_min -18
_diffrn_reflns_limit_l_max 21
_diffrn_reflns_limit_l_min -21
_diffrn_reflns_number 48226
_diffrn_reflns_theta_full 27.46
_diffrn_reflns_theta_max 27.46
_diffrn_reflns_theta_min 3.06
_exptl_absorpt_coefficient_mu 4.939
_exptl_absorpt_correction_T_max 0.68
_exptl_absorpt_correction_T_min 0.53
_exptl_absorpt_correction_type 'Sortav (Blessing 1995)'
_exptl_crystal_colour orange
_exptl_crystal_density_diffrn 1.656
_exptl_crystal_density_method 'not measured'
_exptl_crystal_description prism
_exptl_crystal_F_000 1376
_exptl_crystal_size_max 0.15
_exptl_crystal_size_mid 0.10
_exptl_crystal_size_min 0.10
_refine_diff_density_max '2.843 (near Ir(1))'
_refine_diff_density_min -1.425
_refine_diff_density_rms 0.165
_refine_ls_extinction_method none
_refine_ls_goodness_of_fit_ref 1.099
_refine_ls_hydrogen_treatment mixed
_refine_ls_matrix_type full
_refine_ls_number_parameters 328
_refine_ls_number_reflns 6327
_refine_ls_number_restraints 0
_refine_ls_restrained_S_all 1.099
_refine_ls_R_factor_all 0.0630
_refine_ls_R_factor_gt 0.0476
_refine_ls_shift/su_max 0.002
_refine_ls_shift/su_mean 0.000
_refine_ls_structure_factor_coef Fsqd
_refine_ls_weighting_details 'calc w=1/[\s^2^(Fo^2^)+(0.0228P)^2^+29.4194P] where P=(Fo^2^+2Fc^2^)/3'
_refine_ls_weighting_scheme calc
_refine_ls_wR_factor_gt 0.1033
_refine_ls_wR_factor_ref 0.1090
_reflns_number_gt 5165
_reflns_number_total 6327
_reflns_threshold_expression >2sigma(I)
_cod_data_source_file b204127h.txt
_cod_data_source_block compound_7
_cod_original_cell_volume 2782.8(10)
_cod_original_sg_symbol_H-M P2(1)/n
_cod_database_code 7702825

loop_
_symmetry_equiv_pos_as_xyz
'x, y, z'
'-x+1/2, y+1/2, -z+1/2'
'-x, -y, -z'
'x-1/2, -y-1/2, z-1/2'

loop_
_atom_site_label
_atom_site_type_symbol
_atom_site_fract_x
_atom_site_fract_y
_atom_site_fract_z
_atom_site_U_iso_or_equiv
_atom_site_adp_type
_atom_site_occupancy
_atom_site_symmetry_multiplicity
_atom_site_calc_flag
_atom_site_refinement_flags
Ir1 Ir 0.01176(3) 0.608064(17) 0.063907(15) 0.02469(9) Uani 1 1 d .
P1 P -0.05655(17) 0.45323(12) 0.06542(10) 0.0264(4) Uani 1 1 d .
P2 P 0.00784(18) 0.76685(12) 0.03661(10) 0.0274(4) Uani 1 1 d .
O1 O -0.1399(5) 0.6229(4) 0.2052(3) 0.0420(14) Uani 1 1 d .
O2 O 0.2325(6) 0.6332(4) 0.1750(3) 0.0477(15) Uani 1 1 d .
C1 C -0.1138(7) 0.5970(5) 0.1408(4) 0.0349(17) Uani 1 1 d .
C2 C -0.1623(7) 0.5441(5) 0.0744(4) 0.0309(16) Uani 1 1 d .
C3 C -0.2901(7) 0.5555(5) 0.0402(5) 0.0355(17) Uani 1 1 d .
C4 C -0.3394(9) 0.6479(7) 0.0662(6) 0.054(2) Uani 1 1 d .
H4A H -0.2987 0.6974 0.0426 0.081 Uiso 1 1 calc R
H4B H -0.3284 0.6529 0.1229 0.081 Uiso 1 1 calc R
H4C H -0.4220 0.6513 0.0494 0.081 Uiso 1 1 calc R
C5 C -0.3001(8) 0.5519(7) -0.0489(5) 0.050(2) Uani 1 1 d .
H5A H -0.2963 0.4889 -0.0660 0.075 Uiso 1 1 calc R
H5B H -0.2365 0.5861 -0.0685 0.075 Uiso 1 1 calc R
H5C H -0.3740 0.5783 -0.0691 0.075 Uiso 1 1 calc R
C6 C -0.3638(10) 0.4791(8) 0.0735(8) 0.078(4) Uani 1 1 d .
H6A H -0.4452 0.4878 0.0554 0.116 Uiso 1 1 calc R
H6B H -0.3549 0.4812 0.1304 0.116 Uiso 1 1 calc R
H6C H -0.3375 0.4203 0.0557 0.116 Uiso 1 1 calc R
C7 C -0.0344(7) 0.3897(5) 0.1622(4) 0.0309(15) Uani 1 1 d .
H7 H -0.0121 0.3266 0.1489 0.037 Uiso 1 1 calc R
C8 C -0.1465(7) 0.3812(6) 0.2052(4) 0.0374(18) Uani 1 1 d .
H8A H -0.2084 0.3538 0.1698 0.045 Uiso 1 1 calc R
H8B H -0.1725 0.4421 0.2197 0.045 Uiso 1 1 calc R
C9 C -0.1257(8) 0.3210(7) 0.2808(5) 0.049(2) Uani 1 1 d .
H9A H -0.1968 0.3202 0.3086 0.059 Uiso 1 1 calc R
H9B H -0.1087 0.2582 0.2658 0.059 Uiso 1 1 calc R
C10 C -0.0252(9) 0.3576(7) 0.3348(5) 0.055(3) Uani 1 1 d .
H10A H -0.0115 0.3168 0.3801 0.066 Uiso 1 1 calc R
H10B H -0.0460 0.4178 0.3543 0.066 Uiso 1 1 calc R
C11 C 0.0857(9) 0.3653(7) 0.2933(5) 0.052(2) Uani 1 1 d .
H11A H 0.1100 0.3044 0.2775 0.063 Uiso 1 1 calc R
H11B H 0.1481 0.3907 0.3295 0.063 Uiso 1 1 calc R
C12 C 0.0677(7) 0.4272(6) 0.2197(4) 0.0383(18) Uani 1 1 d .
H12A H 0.1398 0.4291 0.1930 0.046 Uiso 1 1 calc R
H12B H 0.0496 0.4894 0.2357 0.046 Uiso 1 1 calc R
C13 C 0.1531(7) 0.6228(5) 0.1297(4) 0.0311(16) Uani 1 1 d .
C14 C -0.1297(6) 0.8163(5) -0.0104(4) 0.0300(15) Uani 1 1 d .
C15 C -0.1808(8) 0.7777(6) -0.0804(5) 0.043(2) Uani 1 1 d .
H15 H -0.1443 0.7280 -0.1031 0.052 Uiso 1 1 calc R
C16 C -0.2858(8) 0.8125(7) -0.1169(5) 0.050(2) Uani 1 1 d .
H16 H -0.3185 0.7867 -0.1641 0.061 Uiso 1 1 calc R
C17 C -0.3411(8) 0.8853(7) -0.0828(6) 0.054(2) Uani 1 1 d .
H17 H -0.4112 0.9088 -0.1070 0.065 Uiso 1 1 calc R
C18 C -0.2926(8) 0.9230(6) -0.0133(6) 0.053(2) Uani 1 1 d .
H18 H -0.3306 0.9716 0.0099 0.063 Uiso 1 1 calc R
C19 C -0.1854(7) 0.8886(6) 0.0234(5) 0.0426(19) Uani 1 1 d .
H19 H -0.1526 0.9148 0.0704 0.051 Uiso 1 1 calc R
C20 C 0.1230(7) 0.8033(5) -0.0269(4) 0.0276(15) Uani 1 1 d .
C21 C 0.1027(9) 0.8582(6) -0.0939(5) 0.045(2) Uani 1 1 d .
H21 H 0.0266 0.8789 -0.1083 0.054 Uiso 1 1 calc R
C22 C 0.1928(7) 0.8830(5) -0.1399(4) 0.0368(18) Uani 1 1 d .
H22 H 0.1764 0.9187 -0.1851 0.044 Uiso 1 1 calc R
C23 C 0.3036(8) 0.8554(6) -0.1191(5) 0.044(2) Uani 1 1 d .
H23 H 0.3638 0.8717 -0.1503 0.052 Uiso 1 1 calc R
C24 C 0.3288(8) 0.8031(7) -0.0517(5) 0.048(2) Uani 1 1 d .
H24 H 0.4060 0.7855 -0.0367 0.058 Uiso 1 1 calc R
C25 C 0.2379(8) 0.7769(6) -0.0060(5) 0.0404(19) Uani 1 1 d .
H25 H 0.2549 0.7411 0.0391 0.049 Uiso 1 1 calc R
C26 C 0.0387(7) 0.8409(5) 0.1234(4) 0.0291(15) Uani 1 1 d .
C27 C 0.0966(7) 0.9234(5) 0.1194(4) 0.0346(17) Uani 1 1 d .
H27 H 0.1248 0.9411 0.0717 0.042 Uiso 1 1 calc R
C28 C 0.1142(8) 0.9812(6) 0.1845(5) 0.0411(19) Uani 1 1 d .
H28 H 0.1550 1.0364 0.1807 0.049 Uiso 1 1 calc R
C29 C 0.0710(8) 0.9565(6) 0.2546(5) 0.044(2) Uani 1 1 d .
H29 H 0.0809 0.9956 0.2982 0.052 Uiso 1 1 calc R
C30 C 0.0132(9) 0.8742(6) 0.2605(5) 0.045(2) Uani 1 1 d .
H30 H -0.0161 0.8579 0.3082 0.054 Uiso 1 1 calc R
C31 C -0.0021(8) 0.8146(5) 0.1960(4) 0.0396(19) Uani 1 1 d .
H31 H -0.0390 0.7579 0.2010 0.048 Uiso 1 1 calc R

loop_
_atom_site_aniso_label
_atom_site_aniso_U_11
_atom_site_aniso_U_22
_atom_site_aniso_U_33
_atom_site_aniso_U_23
_atom_site_aniso_U_13
_atom_site_aniso_U_12
Ir1 0.03511(16) 0.02236(13) 0.01754(13) -0.00003(11) 0.00774(10) -0.00168(12)
P1 0.0353(10) 0.0256(9) 0.0195(8) 0.0009(7) 0.0095(7) -0.0012(8)
P2 0.0376(11) 0.0244(9) 0.0208(8) 0.0013(7) 0.0068(7) -0.0011(8)
O1 0.059(4) 0.044(3) 0.027(3) -0.008(2) 0.025(3) -0.012(3)
O2 0.059(4) 0.039(3) 0.043(3) -0.002(3) -0.010(3) -0.004(3)
C1 0.049(5) 0.032(4) 0.027(4) 0.002(3) 0.020(3) 0.002(3)
C2 0.035(4) 0.033(4) 0.026(3) 0.003(3) 0.013(3) 0.000(3)
C3 0.039(4) 0.035(4) 0.035(4) 0.005(3) 0.016(3) 0.002(3)
C4 0.050(6) 0.065(6) 0.049(5) 0.000(5) 0.015(4) 0.018(5)
C5 0.042(5) 0.061(6) 0.046(5) -0.007(4) 0.003(4) 0.007(4)
C6 0.050(6) 0.074(8) 0.107(9) 0.043(7) -0.007(6) -0.020(6)
C7 0.038(4) 0.028(3) 0.027(3) 0.005(3) 0.003(3) -0.010(3)
C8 0.049(5) 0.038(4) 0.026(4) 0.006(3) 0.008(3) -0.012(4)
C9 0.059(6) 0.059(6) 0.031(4) 0.013(4) 0.014(4) -0.012(5)
C10 0.077(7) 0.058(6) 0.028(4) 0.011(4) 0.001(4) -0.022(5)
C11 0.058(6) 0.061(6) 0.037(5) 0.017(4) -0.005(4) -0.015(5)
C12 0.044(5) 0.042(4) 0.030(4) 0.009(3) 0.004(3) -0.007(4)
C13 0.030(4) 0.033(4) 0.030(4) -0.001(3) -0.001(3) -0.001(3)
C14 0.033(4) 0.030(4) 0.028(4) 0.003(3) 0.006(3) -0.003(3)
C15 0.051(5) 0.048(5) 0.032(4) 0.004(4) 0.011(4) -0.006(4)
C16 0.046(5) 0.065(6) 0.040(5) 0.010(4) -0.002(4) -0.012(5)
C17 0.035(5) 0.056(6) 0.070(6) 0.022(5) 0.001(4) -0.003(4)
C18 0.044(5) 0.040(5) 0.074(7) 0.003(5) 0.008(5) 0.008(4)
C19 0.039(5) 0.036(4) 0.052(5) 0.009(4) 0.000(4) 0.003(4)
C20 0.036(4) 0.027(3) 0.021(3) 0.000(3) 0.009(3) -0.004(3)
C21 0.068(6) 0.041(4) 0.027(4) 0.011(3) 0.009(4) 0.016(4)
C22 0.046(5) 0.041(4) 0.025(4) 0.011(3) 0.010(3) -0.010(4)
C23 0.048(5) 0.054(5) 0.030(4) -0.002(4) 0.012(4) -0.015(4)
C24 0.046(5) 0.060(6) 0.041(5) 0.003(4) 0.011(4) -0.011(4)
C25 0.049(5) 0.046(5) 0.027(4) 0.007(3) 0.007(3) -0.009(4)
C26 0.036(4) 0.029(4) 0.022(3) -0.003(3) 0.003(3) 0.001(3)
C27 0.044(5) 0.030(4) 0.031(4) 0.003(3) 0.004(3) -0.004(3)
C28 0.046(5) 0.036(4) 0.040(4) -0.006(4) -0.004(4) -0.006(4)
C29 0.060(6) 0.035(4) 0.035(4) -0.013(3) -0.004(4) 0.003(4)
C30 0.069(6) 0.040(5) 0.026(4) -0.007(3) 0.012(4) -0.002(4)
C31 0.060(5) 0.031(4) 0.028(4) -0.001(3) 0.008(4) -0.007(4)

loop_
_atom_type_symbol
_atom_type_description
_atom_type_scat_dispersion_real
_atom_type_scat_dispersion_imag
_atom_type_scat_source
C C 0.0033 0.0016 'International Tables Vol C Tables 4.2.6.8 and 6.1.1.4'
H H 0.0000 0.0000 'International Tables Vol C Tables 4.2.6.8 and 6.1.1.4'
O O 0.0106 0.0060 'International Tables Vol C Tables 4.2.6.8 and 6.1.1.4'
P P 0.1023 0.0942 'International Tables Vol C Tables 4.2.6.8 and 6.1.1.4'
Ir Ir -1.4442 7.9887 'International Tables Vol C Tables 4.2.6.8 and 6.1.1.4'

loop_
_geom_angle_atom_site_label_1
_geom_angle_atom_site_label_2
_geom_angle_atom_site_label_3
_geom_angle
_geom_angle_site_symmetry_3
C13 Ir1 C1 104.0(3) .
C13 Ir1 C2 136.5(3) .
C1 Ir1 C2 39.3(3) .
C13 Ir1 P2 90.4(2) .
C1 Ir1 P2 101.7(2) .
C2 Ir1 P2 115.2(2) .
C13 Ir1 P1 111.3(2) .
C1 Ir1 P1 70.6(2) .
C2 Ir1 P1 46.0(2) .
P2 Ir1 P1 158.06(7) .
C13 Ir1 P1 109.6(2) 3_565
C1 Ir1 P1 139.2(2) 3_565
C2 Ir1 P1 100.06(19) 3_565
P2 Ir1 P1 100.46(6) 3_565
P1 Ir1 P1 76.13(6) 3_565
C2 P1 C7 109.1(3) .
C2 P1 Ir1 62.0(2) .
C7 P1 Ir1 116.9(2) .
C2 P1 Ir1 122.1(2) 3_565
C7 P1 Ir1 125.2(3) 3_565
Ir1 P1 Ir1 103.87(6) 3_565
C26 P2 C14 102.5(3) .
C26 P2 C20 101.7(3) .
C14 P2 C20 104.9(3) .
C26 P2 Ir1 114.7(2) .
C14 P2 Ir1 117.9(2) .
C20 P2 Ir1 113.2(2) .
O1 C1 C2 139.7(8) .
O1 C1 Ir1 142.7(7) .
C2 C1 Ir1 77.5(4) .
C1 C2 C3 122.1(7) .
C1 C2 P1 104.0(5) .
C3 C2 P1 132.0(6) .
C1 C2 Ir1 63.2(4) .
C3 C2 Ir1 139.1(5) .
P1 C2 Ir1 71.9(3) .
C5 C3 C6 110.4(8) .
C5 C3 C2 111.5(6) .
C6 C3 C2 108.4(7) .
C5 C3 C4 108.7(7) .
C6 C3 C4 107.6(8) .
C2 C3 C4 110.2(7) .
C8 C7 C12 110.0(6) .
C8 C7 P1 113.5(5) .
C12 C7 P1 114.5(5) .
C7 C8 C9 111.3(7) .
C10 C9 C8 111.1(7) .
C9 C10 C11 111.7(7) .
C10 C11 C12 111.3(8) .
C11 C12 C7 110.3(7) .
O2 C13 Ir1 173.9(7) .
C19 C14 C15 119.1(8) .
C19 C14 P2 121.5(6) .
C15 C14 P2 119.3(6) .
C16 C15 C14 120.8(8) .
C17 C16 C15 119.8(9) .
C18 C17 C16 119.9(9) .
C17 C18 C19 120.5(9) .
C14 C19 C18 119.9(8) .
C25 C20 C21 117.2(7) .
C25 C20 P2 118.4(5) .
C21 C20 P2 124.3(6) .
C22 C21 C20 121.8(8) .
C23 C22 C21 119.9(7) .
C22 C23 C24 120.4(8) .
C23 C24 C25 119.7(9) .
C20 C25 C24 120.8(8) .
C27 C26 C31 118.5(7) .
C27 C26 P2 122.2(5) .
C31 C26 P2 119.2(6) .
C26 C27 C28 121.8(7) .
C29 C28 C27 119.5(8) .
C28 C29 C30 120.0(7) .
C29 C30 C31 120.9(8) .
C30 C31 C26 119.3(7) .

loop_
_geom_bond_atom_site_label_1
_geom_bond_atom_site_label_2
_geom_bond_distance
_geom_bond_site_symmetry_2
Ir1 C13 1.889(7) .
Ir1 C1 2.018(7) .
Ir1 C2 2.209(7) .
Ir1 P2 2.3481(19) .
Ir1 P1 2.3769(19) .
Ir1 P1 2.4550(17) 3_565
P1 C2 1.800(8) .
P1 C7 1.877(7) .
P1 Ir1 2.4550(17) 3_565
P2 C26 1.829(7) .
P2 C14 1.840(8) .
P2 C20 1.842(7) .
O1 C1 1.213(8) .
O2 C13 1.145(9) .
C1 C2 1.433(11) .
C2 C3 1.528(11) .
C3 C5 1.503(11) .
C3 C6 1.526(12) .
C3 C4 1.532(12) .
C7 C8 1.526(10) .
C7 C12 1.551(10) .
C8 C9 1.550(10) .
C9 C10 1.500(13) .
C10 C11 1.501(13) .
C11 C12 1.534(11) .
C14 C19 1.374(11) .
C14 C15 1.394(11) .
C15 C16 1.392(13) .
C16 C17 1.381(14) .
C17 C18 1.371(14) .
C18 C19 1.413(12) .
C20 C25 1.379(11) .
C20 C21 1.388(10) .
C21 C22 1.385(11) .
C22 C23 1.342(12) .
C23 C24 1.380(12) .
C24 C25 1.396(11) .
C26 C27 1.370(10) .
C26 C31 1.402(10) .
C27 C28 1.386(11) .
C28 C29 1.369(12) .
C29 C30 1.371(12) .
C30 C31 1.392(11) .
